data_4336213
loop_
_publ_author_name
'Rui F. Munh\'a'
'Ryan A. Zarkesh'
'Alan F. Heyduk'

_publ_section_title
;
 Tuning the Electronic and Steric Parameters of a Redox-Active Tris(amido)
 Ligand
;
_journal_name_full 'Inorganic Chemistry'
_journal_page_first 11244
_journal_page_last 11255
_journal_paper_doi 10.1021/ic401496w
_journal_volume 52
_journal_year 2013
_chemical_formula_sum 'C37 H47 Cl2 N4 Ta'
_chemical_formula_weight 799.63
_chemical_name_systematic
; 
 ? 
;
_space_group_crystal_system triclinic
_space_group_IT_number 2
_space_group_name_Hall '-P 1'
_space_group_name_H-M_alt 'P -1'
_symmetry_space_group_name_Hall '-P 1'
_symmetry_space_group_name_H-M 'P -1'
_atom_sites_solution_hydrogens geom
_audit_creation_method SHELXL-2013
_cell_angle_alpha 82.2726(8)
_cell_angle_beta 84.9424(8)
_cell_angle_gamma 81.0999(8)
_cell_formula_units_Z 2
_cell_length_a 9.5476(7)
_cell_length_b 12.9593(9)
_cell_length_c 14.6178(10)
_cell_measurement_reflns_used 9968
_cell_measurement_temperature 143(2)
_cell_measurement_theta_max 28.36
_cell_measurement_theta_min 2.50
_cell_volume 1766.5(2)
_computing_cell_refinement 'Bruker SAINT'
_computing_data_collection 'Bruker APEX2'
_computing_data_reduction 'Bruker SAINT'
_computing_molecular_graphics 'Bruker SHELXTL'
_computing_publication_material 'Bruker SHELXTL'
_computing_structure_refinement 'SHELXL-2013 (Sheldrick, 2013)'
_computing_structure_solution 'SHELXS-97 (Sheldrick, 2008)'
_diffrn_ambient_temperature 143(2)
_diffrn_measured_fraction_theta_full 0.997
_diffrn_measured_fraction_theta_max 0.900
_diffrn_measurement_device_type 'Bruker APEX-II CCD'
_diffrn_measurement_method '\f and \w scans'
_diffrn_radiation_type MoK\a
_diffrn_radiation_wavelength 0.71073
_diffrn_reflns_av_R_equivalents 0.0212
_diffrn_reflns_av_unetI/netI 0.0273
_diffrn_reflns_Laue_measured_fraction_full 0.997
_diffrn_reflns_Laue_measured_fraction_max 0.900
_diffrn_reflns_limit_h_max 12
_diffrn_reflns_limit_h_min -12
_diffrn_reflns_limit_k_max 17
_diffrn_reflns_limit_k_min -16
_diffrn_reflns_limit_l_max 19
_diffrn_reflns_limit_l_min -18
_diffrn_reflns_number 20136
_diffrn_reflns_point_group_measured_fraction_full 0.997
_diffrn_reflns_point_group_measured_fraction_max 0.900
_diffrn_reflns_theta_full 25.500
_diffrn_reflns_theta_max 28.454
_diffrn_reflns_theta_min 1.409
_exptl_absorpt_coefficient_mu 3.293
_exptl_absorpt_correction_T_max 0.7457
_exptl_absorpt_correction_T_min 0.5966
_exptl_absorpt_correction_type numerical
_exptl_absorpt_process_details 'BRUKER SADABS'
_exptl_crystal_colour green
_exptl_crystal_density_diffrn 1.503
_exptl_crystal_density_meas ?
_exptl_crystal_density_method not_measured
_exptl_crystal_description block
_exptl_crystal_F_000 808
_exptl_crystal_size_max 0.260
_exptl_crystal_size_mid 0.260
_exptl_crystal_size_min 0.120
_refine_diff_density_max 2.036
_refine_diff_density_min -0.810
_refine_diff_density_rms 0.092
_refine_ls_extinction_method none
_refine_ls_goodness_of_fit_ref 1.066
_refine_ls_hydrogen_treatment constr
_refine_ls_matrix_type full
_refine_ls_number_parameters 407
_refine_ls_number_reflns 8026
_refine_ls_number_restraints 0
_refine_ls_restrained_S_all 1.066
_refine_ls_R_factor_all 0.0283
_refine_ls_R_factor_gt 0.0240
_refine_ls_shift/su_max 0.001
_refine_ls_shift/su_mean 0.000
_refine_ls_structure_factor_coef Fsqd
_refine_ls_weighting_details
; 
 w=1/[\s^2^(Fo^2^)+(0.0356P)^2^+0.2553P] 
 where P=(Fo^2^+2Fc^2^)/3 
;
_refine_ls_weighting_scheme calc
_refine_ls_wR_factor_gt 0.0581
_refine_ls_wR_factor_ref 0.0593
_reflns_Friedel_coverage 0.000
_reflns_number_gt 7326
_reflns_number_total 8026
_reflns_threshold_expression 'I > 2\s(I)'
_cod_data_source_file ic401496w_si_002_4.cif
_cod_data_source_block afh353
_cod_depositor_comments
;
The following automatic conversions were performed:

'_exptl_crystal_density_meas' value 'not_measured' was changed to '?'
- the value is perceived as not measured.

Automatic conversion script
Id: cif_fix_values 3008 2015-01-20 13:52:24Z robertas 
;
_cod_database_code 4336213
_shelx_space_group_comment
; 
The symmetry employed for this shelxl refinement is uniquely defined 
by the following loop, which should always be used as a source of 
symmetry information in preference to the above space-group names. 
They are only intended as comments. 
;
_shelx_estimated_absorpt_t_min 0.481
_shelx_estimated_absorpt_t_max 0.693
_shelxl_version_number 2013-2

loop_
_space_group_symop_operation_xyz
'x, y, z'
'-x, -y, -z'

loop_
_atom_site_label
_atom_site_type_symbol
_atom_site_fract_x
_atom_site_fract_y
_atom_site_fract_z
_atom_site_U_iso_or_equiv
_atom_site_adp_type
_atom_site_occupancy
_atom_site_site_symmetry_order
_atom_site_calc_flag
_atom_site_refinement_flags_posn
_atom_site_refinement_flags_adp
Ta1 Ta 0.25873(2) 0.12290(2) 0.26910(2) 0.02040(4) Uani 1 1 d . .
Cl1 Cl 0.36207(7) -0.03045(5) 0.36913(5) 0.02766(14) Uani 1 1 d . .
Cl2 Cl 0.09372(7) 0.26702(5) 0.19709(5) 0.03048(15) Uani 1 1 d . .
N1 N 0.0558(2) 0.10126(17) 0.35972(15) 0.0210(4) Uani 1 1 d . .
N2 N 0.1581(2) 0.01848(17) 0.20515(16) 0.0234(5) Uani 1 1 d . .
N3 N 0.2596(2) 0.21254(17) 0.38048(16) 0.0240(5) Uani 1 1 d . .
N4 N 0.4075(2) 0.15493(17) 0.19314(16) 0.0236(5) Uani 1 1 d . .
C1 C -0.0290(3) 0.0428(2) 0.32597(19) 0.0232(5) Uani 1 1 d . .
C2 C 0.0307(3) -0.0040(2) 0.24301(19) 0.0232(5) Uani 1 1 d . .
C3 C -0.0514(3) -0.0714(2) 0.2083(2) 0.0273(6) Uani 1 1 d . .
H3 H -0.0151 -0.1032 0.1546 0.033 Uiso 1 1 calc R U
C4 C -0.1790(3) -0.0921(2) 0.2489(2) 0.0300(6) Uani 1 1 d . .
C5 C -0.2395(3) -0.0405(2) 0.3261(2) 0.0320(6) Uani 1 1 d . .
H5 H -0.3307 -0.0528 0.3530 0.038 Uiso 1 1 calc R U
C6 C -0.1687(3) 0.0257(2) 0.3618(2) 0.0293(6) Uani 1 1 d . .
H6 H -0.2128 0.0616 0.4117 0.035 Uiso 1 1 calc R U
C7 C -0.2608(3) -0.1666(3) 0.2130(3) 0.0424(8) Uani 1 1 d . .
H7A H -0.2110 -0.1905 0.1564 0.064 Uiso 1 1 calc R U
H7B H -0.3561 -0.1305 0.1993 0.064 Uiso 1 1 calc R U
H7C H -0.2688 -0.2274 0.2599 0.064 Uiso 1 1 calc R U
C8 C 0.2183(3) -0.0282(2) 0.1193(2) 0.0305(6) Uani 1 1 d . .
H8 H 0.1667 -0.0883 0.1134 0.037 Uiso 1 1 calc R U
C9 C 0.3745(3) -0.0702(3) 0.1232(3) 0.0430(8) Uani 1 1 d . .
H9A H 0.4287 -0.0115 0.1207 0.065 Uiso 1 1 calc R U
H9B H 0.4061 -0.1094 0.0704 0.065 Uiso 1 1 calc R U
H9C H 0.3900 -0.1171 0.1810 0.065 Uiso 1 1 calc R U
C10 C 0.1915(5) 0.0525(3) 0.0364(2) 0.0645(13) Uani 1 1 d . .
H10A H 0.0897 0.0791 0.0361 0.097 Uiso 1 1 calc R U
H10B H 0.2228 0.0201 -0.0201 0.097 Uiso 1 1 calc R U
H10C H 0.2446 0.1108 0.0392 0.097 Uiso 1 1 calc R U
C11 C 0.0382(3) 0.1509(2) 0.43557(18) 0.0224(5) Uani 1 1 d . .
C12 C 0.1468(3) 0.2170(2) 0.44253(18) 0.0236(5) Uani 1 1 d . .
C13 C 0.1238(3) 0.2841(2) 0.5145(2) 0.0287(6) Uani 1 1 d . .
H13 H 0.1885 0.3322 0.5171 0.034 Uiso 1 1 calc R U
C14 C 0.0124(3) 0.2810(2) 0.5790(2) 0.0305(6) Uani 1 1 d . .
C15 C -0.0819(3) 0.2062(2) 0.5779(2) 0.0303(6) Uani 1 1 d . .
H15 H -0.1547 0.1998 0.6262 0.036 Uiso 1 1 calc R U
C16 C -0.0697(3) 0.1442(2) 0.50936(19) 0.0270(6) Uani 1 1 d . .
H16 H -0.1344 0.0951 0.5103 0.032 Uiso 1 1 calc R U
C17 C -0.0119(4) 0.3545(3) 0.6519(2) 0.0419(8) Uani 1 1 d . .
H17A H 0.0696 0.3927 0.6495 0.063 Uiso 1 1 calc R U
H17B H -0.0228 0.3140 0.7131 0.063 Uiso 1 1 calc R U
H17C H -0.0982 0.4048 0.6407 0.063 Uiso 1 1 calc R U
C18 C 0.3774(3) 0.2732(2) 0.3919(2) 0.0328(7) Uani 1 1 d . .
H18 H 0.3596 0.2970 0.4547 0.039 Uiso 1 1 calc R U
C19 C 0.3682(4) 0.3704(3) 0.3235(3) 0.0453(8) Uani 1 1 d . .
H19A H 0.3785 0.3507 0.2606 0.068 Uiso 1 1 calc R U
H19B H 0.4444 0.4104 0.3318 0.068 Uiso 1 1 calc R U
H19C H 0.2759 0.4139 0.3333 0.068 Uiso 1 1 calc R U
C20 C 0.5189(3) 0.2050(3) 0.3910(2) 0.0389(7) Uani 1 1 d . .
H20A H 0.5159 0.1442 0.4385 0.058 Uiso 1 1 calc R U
H20B H 0.5920 0.2456 0.4037 0.058 Uiso 1 1 calc R U
H20C H 0.5415 0.1805 0.3301 0.058 Uiso 1 1 calc R U
C21 C 0.5054(3) 0.2023(2) 0.13105(19) 0.0229(5) Uani 1 1 d . .
C22 C 0.4571(3) 0.2791(3) 0.0605(2) 0.0398(8) Uani 1 1 d . .
H22 H 0.3582 0.2950 0.0521 0.048 Uiso 1 1 calc R U
C23 C 0.5514(3) 0.3324(3) 0.0022(2) 0.0392(8) Uani 1 1 d . .
H23 H 0.5154 0.3843 -0.0455 0.047 Uiso 1 1 calc R U
C24 C 0.6971(3) 0.3127(2) 0.01121(19) 0.0250(6) Uani 1 1 d . .
C25 C 0.7437(3) 0.2342(2) 0.0802(2) 0.0331(7) Uani 1 1 d . .
H25 H 0.8428 0.2174 0.0878 0.040 Uiso 1 1 calc R U
C26 C 0.6508(3) 0.1790(2) 0.1386(2) 0.0302(6) Uani 1 1 d . .
H26 H 0.6873 0.1246 0.1843 0.036 Uiso 1 1 calc R U
C27 C 0.7974(3) 0.3793(2) -0.0493(2) 0.0295(6) Uani 1 1 d . .
C28 C 0.7415(5) 0.4192(5) -0.1435(3) 0.0860(18) Uani 1 1 d . .
H28A H 0.8107 0.4580 -0.1814 0.129 Uiso 1 1 calc R U
H28B H 0.6512 0.4659 -0.1359 0.129 Uiso 1 1 calc R U
H28C H 0.7264 0.3594 -0.1741 0.129 Uiso 1 1 calc R U
C29 C 0.9463(3) 0.3196(3) -0.0623(3) 0.0484(9) Uani 1 1 d . .
H29A H 0.9882 0.3023 -0.0024 0.073 Uiso 1 1 calc R U
H29B H 1.0050 0.3634 -0.1045 0.073 Uiso 1 1 calc R U
H29C H 0.9416 0.2545 -0.0885 0.073 Uiso 1 1 calc R U
C30 C 0.8126(5) 0.4742(3) 0.0000(3) 0.0643(13) Uani 1 1 d . .
H30A H 0.8612 0.4496 0.0570 0.096 Uiso 1 1 calc R U
H30B H 0.7182 0.5121 0.0153 0.096 Uiso 1 1 calc R U
H30C H 0.8682 0.5215 -0.0409 0.096 Uiso 1 1 calc R U
C31 C 0.5967(3) 0.5819(3) 0.3421(3) 0.0449(9) Uani 1 1 d . .
C32 C 0.6631(4) 0.5448(3) 0.2618(3) 0.0512(9) Uani 1 1 d . .
H32 H 0.6359 0.5790 0.2031 0.061 Uiso 1 1 calc R U
C33 C 0.7687(5) 0.4583(3) 0.2673(3) 0.0554(10) Uani 1 1 d . .
H33 H 0.8125 0.4326 0.2123 0.066 Uiso 1 1 calc R U
C34 C 0.8098(4) 0.4101(3) 0.3508(3) 0.0583(11) Uani 1 1 d . .
H34 H 0.8836 0.3517 0.3541 0.070 Uiso 1 1 calc R U
C35 C 0.7460(4) 0.4452(3) 0.4292(3) 0.0552(10) Uani 1 1 d . .
H35 H 0.7739 0.4104 0.4876 0.066 Uiso 1 1 calc R U
C36 C 0.6408(4) 0.5310(3) 0.4251(3) 0.0451(8) Uani 1 1 d . .
H36 H 0.5980 0.5553 0.4809 0.054 Uiso 1 1 calc R U
C37 C 0.4777(4) 0.6721(3) 0.3378(5) 0.0918(19) Uani 1 1 d . .
H37A H 0.4689 0.7037 0.2734 0.138 Uiso 1 1 calc R U
H37B H 0.4976 0.7250 0.3750 0.138 Uiso 1 1 calc R U
H37C H 0.3887 0.6465 0.3622 0.138 Uiso 1 1 calc R U

loop_
_atom_site_aniso_label
_atom_site_aniso_U_11
_atom_site_aniso_U_22
_atom_site_aniso_U_33
_atom_site_aniso_U_23
_atom_site_aniso_U_13
_atom_site_aniso_U_12
Ta1 0.01524(6) 0.02070(6) 0.02445(6) 0.00042(4) 0.00292(4) -0.00530(4)
Cl1 0.0195(3) 0.0262(3) 0.0342(4) 0.0056(3) 0.0011(3) -0.0034(2)
Cl2 0.0243(3) 0.0290(3) 0.0342(4) 0.0057(3) 0.0002(3) -0.0012(3)
N1 0.0165(10) 0.0201(11) 0.0246(11) 0.0032(9) 0.0015(8) -0.0041(8)
N2 0.0181(10) 0.0245(11) 0.0266(12) -0.0004(9) 0.0004(9) -0.0037(9)
N3 0.0181(10) 0.0238(11) 0.0306(12) -0.0013(9) -0.0002(9) -0.0065(9)
N4 0.0199(11) 0.0220(11) 0.0279(12) -0.0001(9) 0.0010(9) -0.0043(9)
C1 0.0165(12) 0.0219(13) 0.0287(14) 0.0034(10) -0.0001(10) -0.0021(10)
C2 0.0185(12) 0.0211(13) 0.0283(14) 0.0037(10) -0.0021(10) -0.0029(10)
C3 0.0221(13) 0.0295(14) 0.0305(15) -0.0007(11) -0.0028(11) -0.0061(11)
C4 0.0216(13) 0.0308(15) 0.0373(16) 0.0053(12) -0.0063(12) -0.0082(11)
C5 0.0174(13) 0.0352(16) 0.0421(17) 0.0040(13) 0.0003(12) -0.0087(11)
C6 0.0169(12) 0.0351(16) 0.0343(16) -0.0009(12) 0.0025(11) -0.0040(11)
C7 0.0296(16) 0.047(2) 0.055(2) -0.0044(16) -0.0059(15) -0.0197(14)
C8 0.0255(14) 0.0350(16) 0.0333(16) -0.0098(12) 0.0031(12) -0.0097(12)
C9 0.0331(17) 0.047(2) 0.048(2) -0.0183(16) 0.0025(14) 0.0031(15)
C10 0.083(3) 0.074(3) 0.0239(17) -0.0067(17) -0.0020(18) 0.029(2)
C11 0.0187(12) 0.0197(12) 0.0264(14) 0.0032(10) 0.0000(10) -0.0014(10)
C12 0.0217(12) 0.0234(13) 0.0238(13) 0.0024(10) -0.0006(10) -0.0018(10)
C13 0.0274(14) 0.0287(14) 0.0305(15) -0.0018(12) -0.0024(12) -0.0073(11)
C14 0.0323(15) 0.0329(15) 0.0247(14) -0.0021(12) -0.0004(12) -0.0013(12)
C15 0.0235(13) 0.0358(16) 0.0271(15) 0.0038(12) 0.0045(11) -0.0004(12)
C16 0.0214(13) 0.0286(14) 0.0282(14) 0.0045(11) 0.0015(11) -0.0033(11)
C17 0.0436(19) 0.050(2) 0.0326(17) -0.0133(15) 0.0066(14) -0.0048(16)
C18 0.0247(14) 0.0353(16) 0.0422(17) -0.0108(13) 0.0044(12) -0.0149(12)
C19 0.0412(18) 0.0302(17) 0.067(2) -0.0032(16) -0.0001(17) -0.0160(14)
C20 0.0295(15) 0.0482(19) 0.0417(18) -0.0066(15) -0.0056(13) -0.0116(14)
C21 0.0204(12) 0.0217(13) 0.0266(14) -0.0020(10) 0.0043(10) -0.0067(10)
C22 0.0189(13) 0.0456(19) 0.0481(19) 0.0165(15) 0.0002(13) -0.0041(13)
C23 0.0260(15) 0.0415(18) 0.0415(18) 0.0189(14) 0.0016(13) -0.0009(13)
C24 0.0232(13) 0.0258(14) 0.0260(14) -0.0029(11) 0.0065(11) -0.0079(11)
C25 0.0165(12) 0.0424(17) 0.0372(17) 0.0069(13) 0.0015(11) -0.0062(12)
C26 0.0218(13) 0.0327(15) 0.0315(15) 0.0103(12) 0.0006(11) -0.0026(11)
C27 0.0251(14) 0.0329(15) 0.0285(15) 0.0034(12) 0.0065(11) -0.0089(12)
C28 0.050(2) 0.151(5) 0.048(2) 0.051(3) -0.0042(19) -0.041(3)
C29 0.0328(17) 0.0402(19) 0.066(2) 0.0020(17) 0.0240(16) -0.0079(14)
C30 0.066(3) 0.040(2) 0.089(3) -0.022(2) 0.042(2) -0.0282(19)
C31 0.0273(16) 0.0276(16) 0.082(3) -0.0065(17) -0.0023(16) -0.0107(13)
C32 0.052(2) 0.056(2) 0.047(2) 0.0107(18) -0.0129(17) -0.0223(19)
C33 0.062(2) 0.054(2) 0.050(2) -0.0183(19) 0.0137(19) -0.010(2)
C34 0.055(2) 0.038(2) 0.076(3) -0.0026(19) 0.003(2) 0.0052(17)
C35 0.055(2) 0.057(2) 0.053(2) 0.0072(19) -0.0113(19) -0.0135(19)
C36 0.0422(19) 0.048(2) 0.052(2) -0.0195(17) 0.0075(16) -0.0213(16)
C37 0.037(2) 0.042(2) 0.186(6) 0.009(3) 0.005(3) -0.0025(18)

loop_
_atom_type_symbol
_atom_type_description
_atom_type_scat_dispersion_real
_atom_type_scat_dispersion_imag
_atom_type_scat_source
C C 0.0033 0.0016 'International Tables Vol C Tables 4.2.6.8 and 6.1.1.4'
H H 0.0000 0.0000 'International Tables Vol C Tables 4.2.6.8 and 6.1.1.4'
N N 0.0061 0.0033 'International Tables Vol C Tables 4.2.6.8 and 6.1.1.4'
Cl Cl 0.1484 0.1585 'International Tables Vol C Tables 4.2.6.8 and 6.1.1.4'
Ta Ta -0.7052 6.5227 'International Tables Vol C Tables 4.2.6.8 and 6.1.1.4'

loop_
_geom_angle_atom_site_label_1
_geom_angle_atom_site_label_2
_geom_angle_atom_site_label_3
_geom_angle
N4 Ta1 N3 104.27(9)
N4 Ta1 N2 107.11(9)
N3 Ta1 N2 148.55(9)
N4 Ta1 N1 173.24(8)
N3 Ta1 N1 74.02(8)
N2 Ta1 N1 74.56(8)
N4 Ta1 Cl1 102.66(7)
N3 Ta1 Cl1 87.88(6)
N2 Ta1 Cl1 87.33(6)
N1 Ta1 Cl1 83.89(5)
N4 Ta1 Cl2 93.94(7)
N3 Ta1 Cl2 88.01(6)
N2 Ta1 Cl2 87.81(6)
N1 Ta1 Cl2 79.51(5)
Cl1 Ta1 Cl2 163.39(2)
C11 N1 C1 130.9(2)
C11 N1 Ta1 114.96(17)
C1 N1 Ta1 114.13(17)
C2 N2 C8 118.5(2)
C2 N2 Ta1 117.66(18)
C8 N2 Ta1 123.82(17)
C12 N3 C18 118.5(2)
C12 N3 Ta1 118.00(18)
C18 N3 Ta1 123.44(18)
C21 N4 Ta1 167.11(19)
N1 C1 C6 126.7(3)
N1 C1 C2 114.9(2)
C6 C1 C2 118.4(2)
N2 C2 C3 124.8(3)
N2 C2 C1 118.5(2)
C3 C2 C1 116.7(2)
C4 C3 C2 122.8(3)
C3 C4 C5 119.6(3)
C3 C4 C7 121.7(3)
C5 C4 C7 118.6(3)
C6 C5 C4 120.7(3)
C5 C6 C1 121.4(3)
N2 C8 C10 109.4(3)
N2 C8 C9 112.2(2)
C10 C8 C9 111.2(3)
N1 C11 C16 127.9(2)
N1 C11 C12 114.4(2)
C16 C11 C12 117.7(2)
N3 C12 C13 124.4(3)
N3 C12 C11 118.2(2)
C13 C12 C11 117.3(2)
C14 C13 C12 122.2(3)
C13 C14 C15 119.4(3)
C13 C14 C17 121.1(3)
C15 C14 C17 119.5(3)
C16 C15 C14 121.1(3)
C15 C16 C11 121.4(3)
C20 C18 C19 115.0(3)
C20 C18 N3 111.7(2)
C19 C18 N3 109.7(3)
C26 C21 C22 117.7(2)
C26 C21 N4 122.6(2)
C22 C21 N4 119.7(2)
C23 C22 C21 120.7(3)
C22 C23 C24 122.2(3)
C25 C24 C23 116.3(3)
C25 C24 C27 122.8(2)
C23 C24 C27 120.9(3)
C24 C25 C26 122.3(3)
C21 C26 C25 120.7(3)
C28 C27 C29 109.0(3)
C28 C27 C24 111.8(3)
C29 C27 C24 112.2(2)
C28 C27 C30 108.8(4)
C29 C27 C30 106.1(3)
C24 C27 C30 108.6(2)
C36 C31 C32 117.7(3)
C36 C31 C37 121.2(4)
C32 C31 C37 121.1(4)
C33 C32 C31 120.2(3)
C34 C33 C32 120.3(4)
C35 C34 C33 120.0(4)
C34 C35 C36 120.4(4)
C31 C36 C35 121.2(4)

loop_
_geom_bond_atom_site_label_1
_geom_bond_atom_site_label_2
_geom_bond_distance
Ta1 N4 1.790(2)
Ta1 N3 2.125(2)
Ta1 N2 2.128(2)
Ta1 N1 2.281(2)
Ta1 Cl1 2.4345(7)
Ta1 Cl2 2.4355(7)
N1 C11 1.341(3)
N1 C1 1.353(3)
N2 C2 1.348(3)
N2 C8 1.497(4)
N3 C12 1.345(3)
N3 C18 1.501(3)
N4 C21 1.397(3)
C1 C6 1.429(3)
C1 C2 1.460(4)
C2 C3 1.427(4)
C3 C4 1.356(4)
C4 C5 1.422(4)
C4 C7 1.503(4)
C5 C6 1.351(4)
C8 C10 1.502(5)
C8 C9 1.510(4)
C11 C16 1.428(4)
C11 C12 1.461(4)
C12 C13 1.434(4)
C13 C14 1.359(4)
C14 C15 1.424(4)
C14 C17 1.503(4)
C15 C16 1.354(4)
C18 C20 1.495(4)
C18 C19 1.497(4)
C21 C26 1.385(4)
C21 C22 1.390(4)
C22 C23 1.383(4)
C23 C24 1.389(4)
C24 C25 1.383(4)
C24 C27 1.531(4)
C25 C26 1.389(4)
C27 C28 1.517(5)
C27 C29 1.519(4)
C27 C30 1.538(5)
C31 C36 1.369(5)
C31 C32 1.391(5)
C31 C37 1.498(5)
C32 C33 1.387(6)
C33 C34 1.355(6)
C34 C35 1.350(6)
C35 C36 1.377(5)

loop_
_geom_torsion_atom_site_label_1
_geom_torsion_atom_site_label_2
_geom_torsion_atom_site_label_3
_geom_torsion_atom_site_label_4
_geom_torsion
N3 Ta1 N4 C21 -67.0(9)
N2 Ta1 N4 C21 110.9(9)
Cl1 Ta1 N4 C21 -158.0(9)
Cl2 Ta1 N4 C21 22.0(9)
C11 N1 C1 C6 5.0(4)
Ta1 N1 C1 C6 -172.7(2)
C11 N1 C1 C2 -176.7(2)
Ta1 N1 C1 C2 5.7(3)
C8 N2 C2 C3 1.3(4)
Ta1 N2 C2 C3 179.3(2)
C8 N2 C2 C1 -179.1(2)
Ta1 N2 C2 C1 -1.1(3)
N1 C1 C2 N2 -3.3(3)
C6 C1 C2 N2 175.1(2)
N1 C1 C2 C3 176.3(2)
C6 C1 C2 C3 -5.2(4)
N2 C2 C3 C4 179.8(3)
C1 C2 C3 C4 0.2(4)
C2 C3 C4 C5 3.7(4)
C2 C3 C4 C7 -177.7(3)
C3 C4 C5 C6 -2.5(4)
C7 C4 C5 C6 178.8(3)
C4 C5 C6 C1 -2.7(4)
N1 C1 C6 C5 -175.2(3)
C2 C1 C6 C5 6.6(4)
C2 N2 C8 C10 99.8(3)
Ta1 N2 C8 C10 -78.1(3)
C2 N2 C8 C9 -136.3(3)
Ta1 N2 C8 C9 45.8(3)
C1 N1 C11 C16 8.9(4)
Ta1 N1 C11 C16 -173.5(2)
C1 N1 C11 C12 -172.9(2)
Ta1 N1 C11 C12 4.8(3)
C18 N3 C12 C13 6.4(4)
Ta1 N3 C12 C13 -172.0(2)
C18 N3 C12 C11 -174.9(2)
Ta1 N3 C12 C11 6.7(3)
N1 C11 C12 N3 -7.6(3)
C16 C11 C12 N3 170.8(2)
N1 C11 C12 C13 171.2(2)
C16 C11 C12 C13 -10.4(4)
N3 C12 C13 C14 -175.9(3)
C11 C12 C13 C14 5.4(4)
C12 C13 C14 C15 2.5(4)
C12 C13 C14 C17 -178.1(3)
C13 C14 C15 C16 -5.5(4)
C17 C14 C15 C16 175.0(3)
C14 C15 C16 C11 0.2(4)
N1 C11 C16 C15 -174.0(3)
C12 C11 C16 C15 7.8(4)
C12 N3 C18 C20 127.6(3)
Ta1 N3 C18 C20 -54.1(3)
C12 N3 C18 C19 -103.7(3)
Ta1 N3 C18 C19 74.6(3)
Ta1 N4 C21 C26 143.1(8)
Ta1 N4 C21 C22 -34.4(10)
C26 C21 C22 C23 -2.2(5)
N4 C21 C22 C23 175.3(3)
C21 C22 C23 C24 -0.2(6)
C22 C23 C24 C25 1.9(5)
C22 C23 C24 C27 -175.0(3)
C23 C24 C25 C26 -1.2(5)
C27 C24 C25 C26 175.7(3)
C22 C21 C26 C25 2.9(5)
N4 C21 C26 C25 -174.5(3)
C24 C25 C26 C21 -1.3(5)
C25 C24 C27 C28 152.5(4)
C23 C24 C27 C28 -30.8(5)
C25 C24 C27 C29 29.6(4)
C23 C24 C27 C29 -153.7(3)
C25 C24 C27 C30 -87.4(4)
C23 C24 C27 C30 89.3(4)
C36 C31 C32 C33 0.8(5)
C37 C31 C32 C33 -177.1(4)
C31 C32 C33 C34 -1.1(6)
C32 C33 C34 C35 1.3(7)
C33 C34 C35 C36 -1.2(6)
C32 C31 C36 C35 -0.8(5)
C37 C31 C36 C35 177.1(3)
C34 C35 C36 C31 1.0(6)
